data_7117532
loop_
_publ_author_name
'Anup Rana'
'Pradeepta K. Panda'

_publ_section_title
;
 Beta-Tetrachlorotetramethoxyporphycenes: positional effect of
 substituents on structure and photophysical properties
;
_journal_name_full Chem.Commun.
_journal_page_first 12239
_journal_paper_doi 10.1039/C5cc03867G
_journal_volume 51
_journal_year 2015
_chemical_formula_moiety 'C7 H5 Cl N2 O2'
_chemical_formula_sum 'C7 H5 Cl N2 O2'
_chemical_formula_weight 184.58
_chemical_name_common pyrrole
_chemical_name_systematic
; 
 3-chloro-5-formyl-4-methoxy-1H-pyrrole-2-nitrile 
;
_space_group_IT_number 2
_symmetry_cell_setting triclinic
_symmetry_space_group_name_Hall '-P 1'
_symmetry_space_group_name_H-M 'P -1'
_atom_sites_solution_hydrogens geom
_atom_sites_solution_primary direct
_atom_sites_solution_secondary difmap
_audit_creation_method SHELXL-97
_audit_update_record
;
2015-04-28 deposited with the CCDC.
2015-06-11 downloaded from the CCDC.
;
_cell_angle_alpha 70.622(5)
_cell_angle_beta 74.480(5)
_cell_angle_gamma 85.612(5)
_cell_formula_units_Z 2
_cell_length_a 6.037(2)
_cell_length_b 8.101(3)
_cell_length_c 9.222(3)
_cell_measurement_reflns_used 2536
_cell_measurement_temperature 298(2)
_cell_measurement_theta_max 26.21
_cell_measurement_theta_min 2.42
_cell_volume 409.9(2)
_computing_cell_refinement 'Bruker SMART'
_computing_data_collection 'Bruker SMART'
_computing_data_reduction 'Bruker SAINT'
_computing_molecular_graphics 'Bruker SHELXTL'
_computing_publication_material 'Bruker SHELXTL'
_computing_structure_refinement 'SHELXL-97 (Sheldrick, 1997)'
_computing_structure_solution 'SHELXS-97 (Sheldrick, 1990)'
_diffrn_ambient_temperature 298(2)
_diffrn_measured_fraction_theta_full 0.976
_diffrn_measured_fraction_theta_max 0.976
_diffrn_measurement_device_type 'CCD area detector'
_diffrn_measurement_method 'phi and omega scans'
_diffrn_radiation_monochromator graphite
_diffrn_radiation_source 'fine-focus sealed tube'
_diffrn_radiation_type MoK\a
_diffrn_radiation_wavelength 0.71073
_diffrn_reflns_av_R_equivalents 0.0244
_diffrn_reflns_av_sigmaI/netI 0.0262
_diffrn_reflns_limit_h_max 7
_diffrn_reflns_limit_h_min -7
_diffrn_reflns_limit_k_max 10
_diffrn_reflns_limit_k_min -9
_diffrn_reflns_limit_l_max 11
_diffrn_reflns_limit_l_min -11
_diffrn_reflns_number 4234
_diffrn_reflns_theta_full 26.21
_diffrn_reflns_theta_max 26.21
_diffrn_reflns_theta_min 2.42
_exptl_absorpt_coefficient_mu 0.422
_exptl_absorpt_correction_T_max 0.939
_exptl_absorpt_correction_T_min 0.918
_exptl_absorpt_correction_type multi-scan
_exptl_absorpt_process_details 'Bruker AXS SADABS program'
_exptl_crystal_colour colorless
_exptl_crystal_density_diffrn 1.495
_exptl_crystal_density_method 'not measured'
_exptl_crystal_description block
_exptl_crystal_F_000 188
_exptl_crystal_size_max 0.21
_exptl_crystal_size_mid 0.17
_exptl_crystal_size_min 0.15
_refine_diff_density_max 0.361
_refine_diff_density_min -0.383
_refine_diff_density_rms 0.079
_refine_ls_extinction_method none
_refine_ls_goodness_of_fit_ref 1.367
_refine_ls_hydrogen_treatment mixed
_refine_ls_matrix_type full
_refine_ls_number_parameters 114
_refine_ls_number_reflns 1612
_refine_ls_number_restraints 0
_refine_ls_restrained_S_all 1.367
_refine_ls_R_factor_all 0.0741
_refine_ls_R_factor_gt 0.0714
_refine_ls_shift/su_max 0.000
_refine_ls_shift/su_mean 0.000
_refine_ls_structure_factor_coef Fsqd
_refine_ls_weighting_details 'calc w=1/[\s^2^(Fo^2^)+(0.0369P)^2^+0.5260P] where P=(Fo^2^+2Fc^2^)/3'
_refine_ls_weighting_scheme calc
_refine_ls_wR_factor_gt 0.1596
_refine_ls_wR_factor_ref 0.1610
_reflns_number_gt 1553
_reflns_number_total 1612
_reflns_threshold_expression >2sigma(I)
_cod_data_source_file c5cc03867g2.cif
_cod_data_source_block CMCPYA
_cod_original_cell_volume 409.9(3)
_cod_original_sg_symbol_H-M P-1
_cod_database_code 7117532

loop_
_symmetry_equiv_pos_as_xyz
'x, y, z'
'-x, -y, -z'

loop_
_atom_site_label
_atom_site_type_symbol
_atom_site_fract_x
_atom_site_fract_y
_atom_site_fract_z
_atom_site_U_iso_or_equiv
_atom_site_adp_type
_atom_site_occupancy
_atom_site_symmetry_multiplicity
_atom_site_calc_flag
_atom_site_refinement_flags
_atom_site_disorder_assembly
_atom_site_disorder_group
Cl1 Cl 0.18430(18) 0.92439(15) -0.15160(13) 0.0577(4) Uani 1 1 d . . .
O1 O 0.2638(5) 0.8367(4) 0.1842(3) 0.0557(8) Uani 1 1 d . . .
N1 N 0.7117(5) 0.6525(4) -0.0517(4) 0.0407(7) Uani 1 1 d . . .
O2 O 0.9138(5) 0.5201(4) 0.1970(3) 0.0616(8) Uani 1 1 d . . .
C3 C 0.4196(6) 0.7759(5) 0.0805(4) 0.0398(8) Uani 1 1 d . . .
C1 C 0.5806(6) 0.7321(5) -0.1526(4) 0.0379(8) Uani 1 1 d . . .
C4 C 0.6205(6) 0.6779(5) 0.0923(4) 0.0395(8) Uani 1 1 d . . .
N2 N 0.6695(7) 0.7275(6) -0.4381(4) 0.0731(12) Uani 1 1 d . . .
C6 C 0.6333(7) 0.7296(5) -0.3119(5) 0.0476(9) Uani 1 1 d . . .
C2 C 0.3983(6) 0.8093(5) -0.0738(4) 0.0392(8) Uani 1 1 d . . .
C5 C 0.7413(7) 0.6071(5) 0.2146(5) 0.0478(9) Uani 1 1 d . . .
H5 H 0.6852 0.6289 0.3107 0.057 Uiso 1 1 calc R . .
C7 C 0.2621(8) 0.7735(7) 0.3469(5) 0.0678(13) Uani 1 1 d . . .
H7A H 0.2605 0.6479 0.3829 0.102 Uiso 1 1 calc R . .
H7B H 0.1276 0.8145 0.4076 0.102 Uiso 1 1 calc R . .
H7C H 0.3971 0.8152 0.3608 0.102 Uiso 1 1 calc R . .
H1N H 0.826(7) 0.598(5) -0.074(5) 0.048(12) Uiso 1 1 d . . .

loop_
_atom_site_aniso_label
_atom_site_aniso_U_11
_atom_site_aniso_U_22
_atom_site_aniso_U_33
_atom_site_aniso_U_23
_atom_site_aniso_U_13
_atom_site_aniso_U_12
Cl1 0.0498(6) 0.0647(7) 0.0643(7) -0.0226(5) -0.0270(5) 0.0188(5)
O1 0.0529(16) 0.0682(19) 0.0502(16) -0.0315(14) -0.0107(13) 0.0237(14)
N1 0.0346(16) 0.0501(19) 0.0409(17) -0.0232(14) -0.0076(13) 0.0103(14)
O2 0.0568(17) 0.080(2) 0.0578(18) -0.0346(16) -0.0230(14) 0.0314(16)
C3 0.0369(18) 0.0400(19) 0.045(2) -0.0191(16) -0.0088(15) 0.0045(15)
C1 0.0358(18) 0.0419(19) 0.0366(18) -0.0133(15) -0.0100(14) 0.0015(15)
C4 0.0379(18) 0.044(2) 0.0401(19) -0.0194(16) -0.0095(15) 0.0042(15)
N2 0.074(3) 0.106(3) 0.046(2) -0.033(2) -0.0185(19) 0.015(2)
C6 0.043(2) 0.056(2) 0.045(2) -0.0188(18) -0.0120(17) 0.0053(17)
C2 0.0356(18) 0.041(2) 0.044(2) -0.0172(16) -0.0116(15) 0.0063(15)
C5 0.048(2) 0.057(2) 0.045(2) -0.0262(18) -0.0153(17) 0.0154(19)
C7 0.063(3) 0.094(4) 0.046(2) -0.034(2) -0.006(2) 0.026(3)

loop_
_atom_type_symbol
_atom_type_description
_atom_type_scat_dispersion_real
_atom_type_scat_dispersion_imag
_atom_type_scat_source
C C 0.0033 0.0016 'International Tables Vol C Tables 4.2.6.8 and 6.1.1.4'
H H 0.0000 0.0000 'International Tables Vol C Tables 4.2.6.8 and 6.1.1.4'
N N 0.0061 0.0033 'International Tables Vol C Tables 4.2.6.8 and 6.1.1.4'
O O 0.0106 0.0060 'International Tables Vol C Tables 4.2.6.8 and 6.1.1.4'
Cl Cl 0.1484 0.1585 'International Tables Vol C Tables 4.2.6.8 and 6.1.1.4'

loop_
_geom_angle_atom_site_label_1
_geom_angle_atom_site_label_2
_geom_angle_atom_site_label_3
_geom_angle
_geom_angle_site_symmetry_1
_geom_angle_site_symmetry_3
C3 O1 C7 119.4(3) . .
C1 N1 C4 109.9(3) . .
O1 C3 C2 120.5(3) . .
O1 C3 C4 132.5(3) . .
C2 C3 C4 107.0(3) . .
N1 C1 C2 108.4(3) . .
N1 C1 C6 122.8(3) . .
C2 C1 C6 128.8(3) . .
N1 C4 C3 106.9(3) . .
N1 C4 C5 118.1(3) . .
C3 C4 C5 135.0(3) . .
N2 C6 C1 178.3(4) . .
C1 C2 C3 107.8(3) . .
C1 C2 Cl1 125.8(3) . .
C3 C2 Cl1 126.4(3) . .
O2 C5 C4 122.6(3) . .

loop_
_geom_bond_atom_site_label_1
_geom_bond_atom_site_label_2
_geom_bond_distance
_geom_bond_site_symmetry_2
Cl1 C2 1.709(4) .
O1 C3 1.342(4) .
O1 C7 1.413(5) .
N1 C1 1.352(4) .
N1 C4 1.372(5) .
O2 C5 1.217(4) .
C3 C2 1.397(5) .
C3 C4 1.407(5) .
C1 C2 1.378(5) .
C1 C6 1.424(5) .
C4 C5 1.442(5) .
N2 C6 1.131(5) .
